data_4309693
loop_
_publ_author_name
'Chao Qin'
'Xin-Long Wang'
'En-Bo Wang'
'Zhong-Min Su'

_publ_section_title
;
A Series of Three-Dimensional Lanthanide Coordination Polymers with Rutile
and Unprecedented Rutile-Related Topologies
;
_journal_name_full 'Inorganic Chemistry'
_journal_page_first 7122
_journal_page_last 7129
_journal_paper_doi 10.1021/ic050906b
_journal_volume 44
_journal_year 2005
_chemical_formula_sum 'C14 H7 Eu N2 O8'
_chemical_formula_weight 483.18
_chemical_name_systematic
; 
 ? 
;
_space_group_IT_number 60
_symmetry_cell_setting orthorhombic
_symmetry_Int_Tables_number 60
_symmetry_space_group_name_Hall '-P 2n 2ab'
_symmetry_space_group_name_H-M 'P b c n'
_atom_sites_solution_hydrogens geom
_atom_sites_solution_primary direct
_atom_sites_solution_secondary difmap
_audit_creation_method SHELXL-97
_cell_angle_alpha 90.00
_cell_angle_beta 90.00
_cell_angle_gamma 90.00
_cell_formula_units_Z 4
_cell_length_a 9.969(2)
_cell_length_b 8.6644(17)
_cell_length_c 15.736(3)
_cell_measurement_reflns_used 12199
_cell_measurement_temperature 293(2)
_cell_measurement_theta_max 27.46
_cell_measurement_theta_min 3.11
_cell_volume 1359.2(5)
_computing_cell_refinement 'RAPID AUTO'
_computing_data_collection 'RAPID AUTO'
_computing_data_reduction 'RAPID AUTO'
_computing_structure_refinement 'SHELXL-97 (Sheldrick, 1997)'
_computing_structure_solution 'SHELXS-97 (Sheldrick, 1990)'
_diffrn_ambient_temperature 293(2)
_diffrn_detector_area_resol_mean 0.01
_diffrn_measured_fraction_theta_full 0.999
_diffrn_measured_fraction_theta_max 0.999
_diffrn_measurement_device_type 'Rigaku RAXIS RAPID IP'
_diffrn_measurement_method Oscillation
_diffrn_radiation_monochromator graphite
_diffrn_radiation_source 'Rotation anode'
_diffrn_radiation_type MoK\a
_diffrn_radiation_wavelength 0.71073
_diffrn_reflns_av_R_equivalents 0.0338
_diffrn_reflns_av_sigmaI/netI 0.0214
_diffrn_reflns_limit_h_max 12
_diffrn_reflns_limit_h_min -12
_diffrn_reflns_limit_k_max 11
_diffrn_reflns_limit_k_min -11
_diffrn_reflns_limit_l_max 17
_diffrn_reflns_limit_l_min -20
_diffrn_reflns_number 12199
_diffrn_reflns_theta_full 27.46
_diffrn_reflns_theta_max 27.46
_diffrn_reflns_theta_min 3.11
_exptl_absorpt_coefficient_mu 4.669
_exptl_absorpt_correction_T_max 0.432
_exptl_absorpt_correction_T_min 0.372
_exptl_absorpt_correction_type multi-scan
_exptl_absorpt_process_details 'ABSCOR by T.Higashi    8 March, 1995'
_exptl_crystal_colour COLORLESS
_exptl_crystal_density_diffrn 2.361
_exptl_crystal_density_method 'not measured'
_exptl_crystal_description BLOCK
_exptl_crystal_F_000 928
_exptl_crystal_size_max 0.22
_exptl_crystal_size_mid 0.2
_exptl_crystal_size_min 0.18
_refine_diff_density_max 0.726
_refine_diff_density_min -0.843
_refine_diff_density_rms 0.106
_refine_ls_extinction_method none
_refine_ls_goodness_of_fit_ref 1.073
_refine_ls_hydrogen_treatment mixed
_refine_ls_matrix_type full
_refine_ls_number_parameters 118
_refine_ls_number_reflns 1557
_refine_ls_number_restraints 0
_refine_ls_restrained_S_all 1.073
_refine_ls_R_factor_all 0.0250
_refine_ls_R_factor_gt 0.0204
_refine_ls_shift/su_max 0.224
_refine_ls_shift/su_mean 0.002
_refine_ls_structure_factor_coef Fsqd
_refine_ls_weighting_details 'calc w=1/[\s^2^(Fo^2^)+(0.0092P)^2^+3.1471P] where P=(Fo^2^+2Fc^2^)/3'
_refine_ls_weighting_scheme calc
_refine_ls_wR_factor_gt 0.0407
_refine_ls_wR_factor_ref 0.0422
_reflns_number_gt 1325
_reflns_number_total 1557
_reflns_threshold_expression >2sigma(I)
_cod_data_source_file ic050906bsi20050605_063339.cif
_cod_data_source_block eu
_cod_depositor_comments
;
The following automatic conversions were performed:
'_symmetry_cell_setting' value 'Orthorhombic' changed to 'orthorhombic'
according to '/home/saulius/struct/CIF-dictionaries/cif_core.dic'
dictionary named 'cif_core.dic' version 2.4.1 from 2010-06-29.

Automatic conversion script
Id: cif_fix_enum 1527 2010-12-29 10:47:43Z saulius 
;
_cod_original_cell_volume 1359.3(5)
_cod_database_code 4309693

loop_
_symmetry_equiv_pos_as_xyz
'x, y, z'
'-x+1/2, -y+1/2, z+1/2'
'-x, y, -z+1/2'
'x+1/2, -y+1/2, -z'
'-x, -y, -z'
'x-1/2, y-1/2, -z-1/2'
'x, -y, z-1/2'
'-x-1/2, y-1/2, z'

loop_
_atom_site_label
_atom_site_type_symbol
_atom_site_fract_x
_atom_site_fract_y
_atom_site_fract_z
_atom_site_U_iso_or_equiv
_atom_site_adp_type
_atom_site_occupancy
_atom_site_symmetry_multiplicity
_atom_site_calc_flag
_atom_site_refinement_flags
_atom_site_disorder_assembly
_atom_site_disorder_group
Eu1 Eu 0.0000 0.090415(19) 0.2500 0.01123(6) Uani 1 2 d S . .
C1 C 0.1537(3) 0.3570(3) 0.37380(17) 0.0148(5) Uani 1 1 d . . .
C2 C 0.1989(3) 0.4482(4) 0.44048(19) 0.0244(7) Uani 1 1 d . . .
H2A H 0.2545 0.5323 0.4301 0.029 Uiso 1 1 calc R . .
C3 C 0.1601(3) 0.4124(3) 0.52275(19) 0.0242(7) Uani 1 1 d . . .
H3A H 0.1880 0.4727 0.5683 0.029 Uiso 1 1 calc R . .
C4 C 0.0791(3) 0.2851(3) 0.53546(17) 0.0173(6) Uani 1 1 d . . .
C5 C 0.0342(3) 0.2036(3) 0.46536(17) 0.0152(5) Uani 1 1 d . . .
H5A H -0.0243 0.1215 0.4741 0.018 Uiso 1 1 calc R . .
C6 C 0.1989(3) 0.3848(3) 0.28294(18) 0.0144(5) Uani 1 1 d . . .
C7 C 0.0401(3) 0.2349(3) 0.62314(17) 0.0190(6) Uani 1 1 d . . .
N1 N 0.0707(2) 0.2372(3) 0.38552(14) 0.0137(4) Uani 1 1 d . . .
O1 O 0.1492(2) 0.3012(2) 0.22655(12) 0.0181(4) Uani 1 1 d . . .
O2 O 0.2838(2) 0.4897(3) 0.27155(13) 0.0238(5) Uani 1 1 d . . .
O3 O 0.0258(2) 0.0944(2) 0.63712(14) 0.0263(5) Uani 1 1 d . . .
O4 O 0.0271(3) 0.3432(3) 0.67529(16) 0.0381(8) Uani 1 1 d . . .
H4 H 0.024(6) 0.327(7) 0.711(4) 0.000(16) Uiso 0.50 1 d P . .

loop_
_atom_site_aniso_label
_atom_site_aniso_U_11
_atom_site_aniso_U_22
_atom_site_aniso_U_33
_atom_site_aniso_U_23
_atom_site_aniso_U_13
_atom_site_aniso_U_12
Eu1 0.01360(9) 0.01008(9) 0.01001(9) 0.000 -0.00051(7) 0.000
C1 0.0161(13) 0.0152(12) 0.0132(12) 0.0018(10) -0.0010(10) -0.0017(10)
C2 0.0317(17) 0.0223(14) 0.0191(14) 0.0004(12) 0.0001(12) -0.0159(13)
C3 0.0336(18) 0.0249(16) 0.0141(13) -0.0024(12) -0.0006(12) -0.0125(13)
C4 0.0212(15) 0.0171(13) 0.0138(12) 0.0022(11) 0.0010(11) 0.0004(11)
C5 0.0161(14) 0.0140(12) 0.0155(12) 0.0019(10) 0.0019(10) -0.0022(9)
C6 0.0126(12) 0.0157(12) 0.0149(12) 0.0029(11) 0.0009(10) -0.0026(10)
C7 0.0220(14) 0.0220(14) 0.0131(12) 0.0022(11) -0.0009(10) -0.0024(11)
N1 0.0152(12) 0.0132(10) 0.0126(10) 0.0005(9) 0.0006(8) -0.0006(9)
O1 0.0221(11) 0.0183(10) 0.0139(9) 0.0005(7) 0.0016(8) -0.0062(8)
O2 0.0230(11) 0.0287(11) 0.0197(10) 0.0019(9) 0.0021(8) -0.0134(9)
O3 0.0384(15) 0.0226(11) 0.0178(10) 0.0073(8) -0.0012(9) -0.0072(9)
O4 0.074(2) 0.0275(13) 0.0124(11) 0.0014(11) 0.0100(13) 0.0019(12)

loop_
_atom_type_symbol
_atom_type_description
_atom_type_scat_dispersion_real
_atom_type_scat_dispersion_imag
_atom_type_scat_source
Eu Eu -0.1578 3.6682 'International Tables Vol C Tables 4.2.6.8 and 6.1.1.4'
C C 0.0033 0.0016 'International Tables Vol C Tables 4.2.6.8 and 6.1.1.4'
H H 0.0000 0.0000 'International Tables Vol C Tables 4.2.6.8 and 6.1.1.4'
N N 0.0061 0.0033 'International Tables Vol C Tables 4.2.6.8 and 6.1.1.4'
O O 0.0106 0.0060 'International Tables Vol C Tables 4.2.6.8 and 6.1.1.4'

loop_
_geom_angle_atom_site_label_1
_geom_angle_atom_site_label_2
_geom_angle_atom_site_label_3
_geom_angle
_geom_angle_site_symmetry_1
_geom_angle_site_symmetry_3
_geom_angle_publ_flag
O2 Eu1 O2 136.43(11) 6_556 8_655 ?
O2 Eu1 O1 146.55(7) 6_556 . ?
O2 Eu1 O1 74.59(8) 8_655 . ?
O2 Eu1 O1 74.59(8) 6_556 3 ?
O2 Eu1 O1 146.54(7) 8_655 3 ?
O1 Eu1 O1 80.01(10) . 3 ?
O2 Eu1 O3 75.19(8) 6_556 7 ?
O2 Eu1 O3 76.20(7) 8_655 7 ?
O1 Eu1 O3 109.20(7) . 7 ?
O1 Eu1 O3 133.71(7) 3 7 ?
O2 Eu1 O3 76.20(7) 6_556 5_556 ?
O2 Eu1 O3 75.19(8) 8_655 5_556 ?
O1 Eu1 O3 133.70(7) . 5_556 ?
O1 Eu1 O3 109.20(7) 3 5_556 ?
O3 Eu1 O3 96.53(11) 7 5_556 ?
O2 Eu1 N1 79.24(7) 6_556 3 ?
O2 Eu1 N1 123.55(7) 8_655 3 ?
O1 Eu1 N1 70.43(7) . 3 ?
O1 Eu1 N1 65.17(7) 3 3 ?
O3 Eu1 N1 75.35(7) 7 3 ?
O3 Eu1 N1 155.37(7) 5_556 3 ?
O2 Eu1 N1 123.54(7) 6_556 . ?
O2 Eu1 N1 79.23(7) 8_655 . ?
O1 Eu1 N1 65.17(7) . . ?
O1 Eu1 N1 70.43(7) 3 . ?
O3 Eu1 N1 155.37(7) 7 . ?
O3 Eu1 N1 75.35(7) 5_556 . ?
N1 Eu1 N1 120.95(10) 3 . ?
N1 C1 C2 122.5(3) . . ?
N1 C1 C6 115.8(2) . . ?
C2 C1 C6 121.7(3) . . ?
C3 C2 C1 119.2(3) . . ?
C4 C3 C2 118.5(3) . . ?
C3 C4 C5 118.7(2) . . ?
C3 C4 C7 121.1(3) . . ?
C5 C4 C7 120.1(3) . . ?
N1 C5 C4 123.2(2) . . ?
O1 C6 O2 125.9(3) . . ?
O1 C6 C1 117.4(2) . . ?
O2 C6 C1 116.7(2) . . ?
O3 C7 O4 127.2(3) . . ?
O3 C7 C4 118.5(3) . . ?
O4 C7 C4 114.3(3) . . ?
C1 N1 C5 117.7(2) . . ?
C1 N1 Eu1 115.88(17) . . ?
C5 N1 Eu1 126.38(18) . . ?
C6 O1 Eu1 125.62(17) . . ?
C6 O2 Eu1 155.2(2) . 6_666 ?
C7 O3 Eu1 142.5(2) . 5_556 ?

loop_
_geom_bond_atom_site_label_1
_geom_bond_atom_site_label_2
_geom_bond_distance
_geom_bond_site_symmetry_2
_geom_bond_publ_flag
Eu1 O2 2.350(2) 6_556 ?
Eu1 O2 2.350(2) 8_655 ?
Eu1 O1 2.384(2) . ?
Eu1 O1 2.3841(19) 3 ?
Eu1 O3 2.405(2) 7 ?
Eu1 O3 2.405(2) 5_556 ?
Eu1 N1 2.581(2) 3 ?
Eu1 N1 2.581(2) . ?
C1 N1 1.340(3) . ?
C1 C2 1.388(4) . ?
C1 C6 1.518(4) . ?
C2 C3 1.386(4) . ?
C3 C4 1.381(4) . ?
C4 C5 1.384(4) . ?
C4 C7 1.498(4) . ?
C5 N1 1.340(3) . ?
C6 O1 1.248(3) . ?
C6 O2 1.255(3) . ?
C7 O3 1.245(3) . ?
C7 O4 1.253(4) . ?
O2 Eu1 2.350(2) 6_666 ?
O3 Eu1 2.405(2) 5_556 ?
